data_1506213
loop_
_publ_author_name
'Coquerel, Yoann'
'Bensa, David'
'Doutheau, Alain'
'Rodriguez, Jean'

_publ_section_title
;
 Synthetic studies on the MARDi cascade: stereoselective synthesis of
 heterocyclic seven-membered rings.
;
_journal_issue 21
_journal_name_full 'Organic letters'
_journal_page_first 4819
_journal_page_last 4822
_journal_paper_doi 10.1021/ol061874e
_journal_volume 8
_journal_year 2006
_chemical_formula_sum 'C20 H27 N O6'
_chemical_formula_weight 377.43
_chemical_name_systematic
; 
 ? 
;
_space_group_IT_number 14
_symmetry_cell_setting monoclinic
_symmetry_space_group_name_Hall '-P 2ybc'
_symmetry_space_group_name_H-M 'P 1 21/c 1'
_atom_sites_solution_hydrogens geom
_atom_sites_solution_primary direct
_atom_sites_solution_secondary difmap
_audit_creation_method SHELXL-97
_cell_angle_alpha 90.00
_cell_angle_beta 121.842(2)
_cell_angle_gamma 90.00
_cell_formula_units_Z 4
_cell_length_a 17.5139(9)
_cell_length_b 5.3838(4)
_cell_length_c 23.798(2)
_cell_measurement_reflns_used 10214
_cell_measurement_temperature 293(2)
_cell_measurement_theta_max 23.59
_cell_measurement_theta_min 1.01
_cell_volume 1906.2(2)
_computing_cell_refinement 'Denzo and Scalepack (Otwinowski & Minor, 1997)'
_computing_data_collection 'KappaCCD (Bruker-Nonius, 1998)'
_computing_data_reduction 'Denzo and Scalepack (Otwinowski & Minor, 1997)'
_computing_structure_refinement 'SHELXL-97 (Sheldrick, 1997)'
_computing_structure_solution 'SIR92 (Altomare et al., 1994)'
_diffrn_ambient_temperature 293(2)
_diffrn_measured_fraction_theta_full 0.958
_diffrn_measured_fraction_theta_max 0.958
_diffrn_measurement_device_type KappaCCD
_diffrn_measurement_method 'Phi scan'
_diffrn_radiation_monochromator graphite
_diffrn_radiation_source 'fine-focus sealed tube'
_diffrn_radiation_type MoK\a
_diffrn_radiation_wavelength 0.71073
_diffrn_reflns_av_R_equivalents 0.153
_diffrn_reflns_av_sigmaI/netI 0.0787
_diffrn_reflns_limit_h_max 19
_diffrn_reflns_limit_h_min 0
_diffrn_reflns_limit_k_max 0
_diffrn_reflns_limit_k_min -5
_diffrn_reflns_limit_l_max 21
_diffrn_reflns_limit_l_min -26
_diffrn_reflns_number 10214
_diffrn_reflns_theta_full 23.59
_diffrn_reflns_theta_max 23.59
_diffrn_reflns_theta_min 1.74
_diffrn_standards_number none
_exptl_absorpt_coefficient_mu 0.097
_exptl_absorpt_correction_type none
_exptl_crystal_colour colorless
_exptl_crystal_density_diffrn 1.315
_exptl_crystal_density_method 'not measured'
_exptl_crystal_description 'thin needle'
_exptl_crystal_F_000 808
_exptl_crystal_size_max .25
_exptl_crystal_size_mid .1
_exptl_crystal_size_min .05
_refine_diff_density_max 0.332
_refine_diff_density_min -0.207
_refine_diff_density_rms 0.046
_refine_ls_extinction_method none
_refine_ls_goodness_of_fit_ref 1.126
_refine_ls_hydrogen_treatment constr
_refine_ls_matrix_type full
_refine_ls_number_parameters 248
_refine_ls_number_reflns 2729
_refine_ls_number_restraints 0
_refine_ls_restrained_S_all 1.126
_refine_ls_R_factor_all 0.1157
_refine_ls_R_factor_gt 0.0831
_refine_ls_shift/su_max 0.000
_refine_ls_shift/su_mean 0.000
_refine_ls_structure_factor_coef Fsqd
_refine_ls_weighting_details 'calc w=1/[\s^2^(Fo^2^)+(0.0313P)^2^+2.9428P] where P=(Fo^2^+2Fc^2^)/3'
_refine_ls_weighting_scheme calc
_refine_ls_wR_factor_gt 0.1627
_refine_ls_wR_factor_ref 0.1775
_reflns_number_gt 1967
_reflns_number_total 2729
_reflns_threshold_expression >2sigma(I)
_cod_data_source_file ol061874esi20060728_105526.cif
_cod_data_source_block shelxl
_cod_depositor_comments
;
The following automatic conversions were performed:

'_symmetry_cell_setting' value 'Monoclinic' changed to 'monoclinic'
according to /home/saulius/struct/CIF-dictionaries/cif_core.dic
dictionary named 'cif_core.dic' version 2.4.1 from 2010-06-29.

Automatic conversion script
Id: cif_fix_values 1715 2011-07-08 13:25:40Z adriana 
;
_cod_original_sg_symbol_H-M 'P 21/c'
_cod_database_code 1506213

loop_
_symmetry_equiv_pos_as_xyz
'x, y, z'
'-x, y+1/2, -z+1/2'
'-x, -y, -z'
'x, -y-1/2, z-1/2'

loop_
_atom_site_label
_atom_site_type_symbol
_atom_site_fract_x
_atom_site_fract_y
_atom_site_fract_z
_atom_site_U_iso_or_equiv
_atom_site_adp_type
_atom_site_occupancy
_atom_site_symmetry_multiplicity
_atom_site_calc_flag
_atom_site_refinement_flags
O1 O 0.46701(18) 0.0949(6) 0.25443(16) 0.0524(8) Uani 1 1 d .
H1 H 0.4991 -0.0115 0.2525 0.079 Uiso 1 1 calc R
O2 O 0.4353(2) -0.3751(6) 0.33167(18) 0.0674(10) Uani 1 1 d .
O3 O 0.4671(2) -0.0692(6) 0.40323(16) 0.0647(10) Uani 1 1 d .
O4 O 0.1036(3) -0.4725(8) 0.0864(2) 0.1033(16) Uani 1 1 d .
O5 O 0.0253(2) -0.2732(7) 0.11998(18) 0.0755(11) Uani 1 1 d .
O6 O 0.3097(2) 0.6123(6) 0.42761(17) 0.0707(10) Uani 1 1 d .
N1 N 0.2742(2) -0.0057(6) 0.27265(16) 0.0400(8) Uani 1 1 d .
C1 C 0.2360(3) 0.1545(8) 0.2981(2) 0.0396(10) Uani 1 1 d .
C2 C 0.2880(3) 0.3109(8) 0.3509(2) 0.0424(11) Uani 1 1 d .
H2 H 0.3502 0.3081 0.3710 0.051 Uiso 1 1 calc R
C3 C 0.2494(3) 0.4726(9) 0.3747(2) 0.0512(12) Uani 1 1 d .
C4 C 0.1575(3) 0.4787(9) 0.3463(3) 0.0637(14) Uani 1 1 d .
H4 H 0.1312 0.5878 0.3615 0.076 Uiso 1 1 calc R
C5 C 0.1058(3) 0.3190(10) 0.2948(3) 0.0638(14) Uani 1 1 d .
H5 H 0.0439 0.3197 0.2759 0.077 Uiso 1 1 calc R
C6 C 0.1422(3) 0.1570(9) 0.2699(2) 0.0515(12) Uani 1 1 d .
H6 H 0.1053 0.0513 0.2350 0.062 Uiso 1 1 calc R
C7 C 0.2756(4) 0.7987(10) 0.4513(3) 0.0813(18) Uani 1 1 d .
H7A H 0.2424 0.9191 0.4171 0.122 Uiso 1 1 calc R
H7B H 0.3247 0.8791 0.4891 0.122 Uiso 1 1 calc R
H7C H 0.2368 0.7233 0.4635 0.122 Uiso 1 1 calc R
C8 C 0.2210(3) -0.1979(8) 0.2268(2) 0.0413(10) Uani 1 1 d .
H8A H 0.1794 -0.2620 0.2384 0.050 Uiso 1 1 calc R
H8B H 0.2603 -0.3330 0.2309 0.050 Uiso 1 1 calc R
C9 C 0.1674(3) -0.1105(8) 0.1542(2) 0.0430(11) Uani 1 1 d .
H9 H 0.1377 0.0463 0.1523 0.052 Uiso 1 1 calc R
C10 C 0.2265(3) -0.0648(9) 0.1263(2) 0.0490(12) Uani 1 1 d .
H10 H 0.2522 -0.2257 0.1256 0.059 Uiso 1 1 calc R
C11 C 0.1784(3) 0.0366(10) 0.0556(2) 0.0616(14) Uani 1 1 d .
H11A H 0.1246 0.1266 0.0454 0.074 Uiso 1 1 calc R
H11B H 0.1617 -0.0978 0.0240 0.074 Uiso 1 1 calc R
C12 C 0.2463(3) 0.2115(10) 0.0532(2) 0.0663(14) Uani 1 1 d .
H12A H 0.2526 0.1700 0.0162 0.080 Uiso 1 1 calc R
H12B H 0.2268 0.3828 0.0488 0.080 Uiso 1 1 calc R
C13 C 0.3346(3) 0.1729(9) 0.1183(2) 0.0562(13) Uani 1 1 d .
H13A H 0.3711 0.3220 0.1312 0.067 Uiso 1 1 calc R
H13B H 0.3682 0.0365 0.1151 0.067 Uiso 1 1 calc R
C14 C 0.3066(3) 0.1129(8) 0.1680(2) 0.0422(11) Uani 1 1 d .
H14 H 0.2853 0.2642 0.1784 0.051 Uiso 1 1 calc R
C15 C 0.3795(2) -0.0079(8) 0.2314(2) 0.0402(10) Uani 1 1 d .
H15 H 0.3808 -0.1861 0.2235 0.048 Uiso 1 1 calc R
C16 C 0.3672(2) 0.0266(7) 0.29039(19) 0.0364(10) Uani 1 1 d .
H16 H 0.3871 0.1940 0.3084 0.044 Uiso 1 1 calc R
C17 C 0.4270(3) -0.1625(9) 0.3435(2) 0.0467(11) Uani 1 1 d .
C18 C 0.5199(4) -0.2509(11) 0.4561(2) 0.0814(18) Uani 1 1 d .
H18A H 0.4803 -0.3724 0.4568 0.122 Uiso 1 1 calc R
H18B H 0.5518 -0.1669 0.4980 0.122 Uiso 1 1 calc R
H18C H 0.5621 -0.3318 0.4481 0.122 Uiso 1 1 calc R
C19 C 0.0959(3) -0.3009(10) 0.1156(2) 0.0548(12) Uani 1 1 d .
C20 C -0.0406(4) -0.4731(12) 0.0906(3) 0.090(2) Uani 1 1 d .
H20A H -0.0631 -0.4832 0.0441 0.136 Uiso 1 1 calc R
H20B H -0.0895 -0.4399 0.0969 0.136 Uiso 1 1 calc R
H20C H -0.0127 -0.6276 0.1114 0.136 Uiso 1 1 calc R

loop_
_atom_site_aniso_label
_atom_site_aniso_U_11
_atom_site_aniso_U_22
_atom_site_aniso_U_33
_atom_site_aniso_U_23
_atom_site_aniso_U_13
_atom_site_aniso_U_12
O1 0.0374(17) 0.064(2) 0.064(2) -0.0065(17) 0.0324(16) -0.0040(15)
O2 0.065(2) 0.045(2) 0.085(3) 0.0114(18) 0.035(2) 0.0068(17)
O3 0.064(2) 0.078(2) 0.049(2) 0.0052(18) 0.0274(18) 0.0158(18)
O4 0.083(3) 0.092(3) 0.149(4) -0.067(3) 0.071(3) -0.035(2)
O5 0.051(2) 0.097(3) 0.086(3) -0.029(2) 0.041(2) -0.025(2)
O6 0.076(2) 0.069(2) 0.082(3) -0.028(2) 0.052(2) -0.0045(19)
N1 0.0332(19) 0.045(2) 0.047(2) -0.0085(17) 0.0246(17) -0.0033(16)
C1 0.038(2) 0.043(3) 0.045(3) 0.005(2) 0.027(2) 0.001(2)
C2 0.041(2) 0.046(3) 0.050(3) 0.004(2) 0.031(2) 0.003(2)
C3 0.059(3) 0.052(3) 0.058(3) -0.001(2) 0.041(3) 0.003(2)
C4 0.068(4) 0.064(3) 0.082(4) -0.008(3) 0.056(3) 0.007(3)
C5 0.046(3) 0.072(4) 0.088(4) 0.000(3) 0.045(3) 0.010(3)
C6 0.041(3) 0.059(3) 0.059(3) -0.005(2) 0.030(2) -0.002(2)
C7 0.118(5) 0.057(3) 0.107(5) -0.024(3) 0.085(4) -0.007(3)
C8 0.038(2) 0.041(3) 0.050(3) -0.005(2) 0.026(2) -0.0066(19)
C9 0.033(2) 0.046(3) 0.046(3) -0.003(2) 0.018(2) -0.0051(19)
C10 0.047(3) 0.056(3) 0.044(3) 0.000(2) 0.024(2) -0.004(2)
C11 0.057(3) 0.072(4) 0.055(3) -0.001(3) 0.029(3) -0.002(3)
C12 0.076(4) 0.071(4) 0.064(3) 0.002(3) 0.044(3) -0.008(3)
C13 0.060(3) 0.065(3) 0.057(3) 0.006(2) 0.041(3) -0.005(2)
C14 0.044(3) 0.046(3) 0.048(3) 0.000(2) 0.032(2) -0.001(2)
C15 0.031(2) 0.041(2) 0.053(3) -0.009(2) 0.026(2) -0.0040(19)
C16 0.029(2) 0.040(2) 0.044(2) -0.0019(19) 0.021(2) -0.0029(18)
C17 0.037(3) 0.054(3) 0.050(3) -0.003(2) 0.023(2) -0.004(2)
C18 0.075(4) 0.105(5) 0.052(3) 0.032(3) 0.025(3) 0.023(3)
C19 0.041(3) 0.067(4) 0.055(3) -0.005(3) 0.024(2) -0.003(2)
C20 0.053(3) 0.111(5) 0.099(5) -0.024(4) 0.034(3) -0.043(3)

loop_
_atom_type_symbol
_atom_type_description
_atom_type_scat_dispersion_real
_atom_type_scat_dispersion_imag
_atom_type_scat_source
C C 0.0033 0.0016 'International Tables Vol C Tables 4.2.6.8 and 6.1.1.4'
H H 0.0000 0.0000 'International Tables Vol C Tables 4.2.6.8 and 6.1.1.4'
O O 0.0106 0.0060 'International Tables Vol C Tables 4.2.6.8 and 6.1.1.4'
N N 0.0061 0.0033 'International Tables Vol C Tables 4.2.6.8 and 6.1.1.4'

loop_
_geom_angle_atom_site_label_1
_geom_angle_atom_site_label_2
_geom_angle_atom_site_label_3
_geom_angle
C15 O1 H1 109.5
C17 O3 C18 114.1(4)
C19 O5 C20 114.9(4)
C3 O6 C7 118.1(4)
C1 N1 C8 120.3(3)
C1 N1 C16 120.8(3)
C8 N1 C16 118.9(3)
C2 C1 C6 118.1(4)
C2 C1 N1 121.9(4)
C6 C1 N1 120.0(4)
C1 C2 C3 121.5(4)
C1 C2 H2 119.3
C3 C2 H2 119.3
O6 C3 C4 125.0(4)
O6 C3 C2 114.5(4)
C4 C3 C2 120.4(5)
C5 C4 C3 118.2(4)
C5 C4 H4 120.9
C3 C4 H4 120.9
C4 C5 C6 122.7(4)
C4 C5 H5 118.7
C6 C5 H5 118.7
C5 C6 C1 119.1(4)
C5 C6 H6 120.5
C1 C6 H6 120.5
O6 C7 H7A 109.5
O6 C7 H7B 109.5
H7A C7 H7B 109.5
O6 C7 H7C 109.5
H7A C7 H7C 109.5
H7B C7 H7C 109.5
N1 C8 C9 113.6(3)
N1 C8 H8A 108.9
C9 C8 H8A 108.9
N1 C8 H8B 108.9
C9 C8 H8B 108.9
H8A C8 H8B 107.7
C19 C9 C10 112.6(4)
C19 C9 C8 107.3(4)
C10 C9 C8 112.8(3)
C19 C9 H9 108.0
C10 C9 H9 108.0
C8 C9 H9 108.0
C9 C10 C11 115.6(4)
C9 C10 C14 114.6(3)
C11 C10 C14 105.8(4)
C9 C10 H10 106.8
C11 C10 H10 106.8
C14 C10 H10 106.8
C10 C11 C12 105.7(4)
C10 C11 H11A 110.6
C12 C11 H11A 110.6
C10 C11 H11B 110.6
C12 C11 H11B 110.6
H11A C11 H11B 108.7
C13 C12 C11 105.7(4)
C13 C12 H12A 110.6
C11 C12 H12A 110.6
C13 C12 H12B 110.6
C11 C12 H12B 110.6
H12A C12 H12B 108.7
C12 C13 C14 104.3(4)
C12 C13 H13A 110.9
C14 C13 H13A 110.9
C12 C13 H13B 110.9
C14 C13 H13B 110.9
H13A C13 H13B 108.9
C15 C14 C13 114.5(3)
C15 C14 C10 112.0(4)
C13 C14 C10 100.7(3)
C15 C14 H14 109.8
C13 C14 H14 109.8
C10 C14 H14 109.8
O1 C15 C14 112.4(3)
O1 C15 C16 103.9(3)
C14 C15 C16 114.0(3)
O1 C15 H15 108.8
C14 C15 H15 108.8
C16 C15 H15 108.8
N1 C16 C17 109.5(3)
N1 C16 C15 113.1(3)
C17 C16 C15 108.0(3)
N1 C16 H16 108.7
C17 C16 H16 108.7
C15 C16 H16 108.7
O2 C17 O3 123.8(4)
O2 C17 C16 123.7(4)
O3 C17 C16 112.5(4)
O3 C18 H18A 109.5
O3 C18 H18B 109.5
H18A C18 H18B 109.5
O3 C18 H18C 109.5
H18A C18 H18C 109.5
H18B C18 H18C 109.5
O4 C19 O5 122.2(5)
O4 C19 C9 124.5(4)
O5 C19 C9 113.2(4)
O5 C20 H20A 109.5
O5 C20 H20B 109.5
H20A C20 H20B 109.5
O5 C20 H20C 109.5
H20A C20 H20C 109.5
H20B C20 H20C 109.5

loop_
_geom_bond_atom_site_label_1
_geom_bond_atom_site_label_2
_geom_bond_distance
O1 C15 1.439(4)
O1 H1 0.8200
O2 C17 1.206(5)
O3 C17 1.310(5)
O3 C18 1.473(5)
O4 C19 1.206(6)
O5 C19 1.303(5)
O5 C20 1.458(6)
O6 C3 1.365(5)
O6 C7 1.426(5)
N1 C1 1.409(5)
N1 C8 1.434(5)
N1 C16 1.461(5)
C1 C2 1.382(6)
C1 C6 1.409(6)
C2 C3 1.393(6)
C2 H2 0.9300
C3 C4 1.378(6)
C4 C5 1.375(7)
C4 H4 0.9300
C5 C6 1.385(6)
C5 H5 0.9300
C6 H6 0.9300
C7 H7A 0.9600
C7 H7B 0.9600
C7 H7C 0.9600
C8 C9 1.541(6)
C8 H8A 0.9700
C8 H8B 0.9700
C9 C19 1.500(6)
C9 C10 1.517(6)
C9 H9 0.9800
C10 C11 1.531(6)
C10 C14 1.549(6)
C10 H10 0.9800
C11 C12 1.540(6)
C11 H11A 0.9700
C11 H11B 0.9700
C12 C13 1.519(7)
C12 H12A 0.9700
C12 H12B 0.9700
C13 C14 1.534(5)
C13 H13A 0.9700
C13 H13B 0.9700
C14 C15 1.516(6)
C14 H14 0.9800
C15 C16 1.538(5)
C15 H15 0.9800
C16 C17 1.527(6)
C16 H16 0.9800
C18 H18A 0.9600
C18 H18B 0.9600
C18 H18C 0.9600
C20 H20A 0.9600
C20 H20B 0.9600
C20 H20C 0.9600
